data_4350618
loop_
_publ_author_name
'Eisler, Dana J.'
'Chivers, Tristram'

_publ_section_title
;
 Bis(1 degree-amino)cyclodistib(III)azanes: the first structural
 characterization of cis and trans isomers of a single
 cyclodipnict(III)azane.
;
_journal_issue 26
_journal_name_full 'Inorganic chemistry'
_journal_page_first 10734
_journal_page_last 10742
_journal_paper_doi 10.1021/ic061660t
_journal_volume 45
_journal_year 2006
_chemical_formula_sum 'C8 H18 Cl2 N2 Sb2'
_chemical_formula_weight 456.64
_space_group_IT_number 14
_space_group_name_Hall '-P 2yn'
_space_group_name_H-M_alt 'P 1 21/n 1'
_symmetry_cell_setting monoclinic
_symmetry_space_group_name_H-M 'P 1 21/n 1'
_atom_sites_solution_hydrogens geom
_atom_sites_solution_primary direct
_atom_sites_solution_secondary difmap
_audit_creation_method SHELXL-97
_cell_angle_alpha 90.00
_cell_angle_beta 91.77(3)
_cell_angle_gamma 90.00
_cell_formula_units_Z 12
_cell_length_a 5.9646(12)
_cell_length_b 14.331(3)
_cell_length_c 51.651(10)
_cell_measurement_temperature 173(2)
_cell_volume 4413.0(15)
_computing_cell_refinement 'Nonius DENZO'
_computing_data_collection 'Nonius COLLECT'
_computing_data_reduction 'Nonius DENZO'
_computing_molecular_graphics 'Bruker SHELXTL'
_computing_publication_material 'Bruker SHELXTL'
_computing_structure_refinement 'SHELXL-97 (Sheldrick, 1997)'
_computing_structure_solution 'SHELXS-97 (Sheldrick, 1990)'
_diffrn_ambient_temperature 173(2)
_diffrn_measured_fraction_theta_full 0.976
_diffrn_measured_fraction_theta_max 0.976
_diffrn_measurement_device_type 'Nonius Kappa CCD'
_diffrn_measurement_method 'phi\omega scans'
_diffrn_radiation_monochromator graphite
_diffrn_radiation_source 'fine-focus sealed tube'
_diffrn_radiation_type MoK\a
_diffrn_radiation_wavelength 0.71073
_diffrn_reflns_av_R_equivalents 0.062
_diffrn_reflns_av_sigmaI/netI 0.0310
_diffrn_reflns_limit_h_max 4
_diffrn_reflns_limit_h_min 0
_diffrn_reflns_limit_k_max 17
_diffrn_reflns_limit_k_min -17
_diffrn_reflns_limit_l_max 61
_diffrn_reflns_limit_l_min -61
_diffrn_reflns_number 42724
_diffrn_reflns_theta_full 25.03
_diffrn_reflns_theta_max 25.03
_diffrn_reflns_theta_min 5.19
_exptl_absorpt_coefficient_mu 4.008
_exptl_absorpt_correction_T_max 0.8892
_exptl_absorpt_correction_T_min 0.6449
_exptl_absorpt_correction_type integration
_exptl_absorpt_process_details 'HKL Scalepack (Otwinowski & Minor 1997)'
_exptl_crystal_colour 'pale yellow'
_exptl_crystal_density_diffrn 2.062
_exptl_crystal_density_method 'not measured'
_exptl_crystal_description rod
_exptl_crystal_F_000 2592
_exptl_crystal_size_max 0.12
_exptl_crystal_size_mid 0.03
_exptl_crystal_size_min 0.03
_refine_diff_density_max 0.332
_refine_diff_density_min -0.335
_refine_diff_density_rms 0.081
_refine_ls_extinction_method none
_refine_ls_goodness_of_fit_ref 1.071
_refine_ls_hydrogen_treatment constr
_refine_ls_matrix_type full
_refine_ls_number_parameters 380
_refine_ls_number_reflns 3434
_refine_ls_number_restraints 0
_refine_ls_restrained_S_all 1.071
_refine_ls_R_factor_all 0.0348
_refine_ls_R_factor_gt 0.0268
_refine_ls_shift/su_max 0.002
_refine_ls_shift/su_mean 0.000
_refine_ls_structure_factor_coef Fsqd
_refine_ls_weighting_details 'calc w=1/[\s^2^(Fo^2^)+(0.0047P)^2^+15.4675P] where P=(Fo^2^+2Fc^2^)/3'
_refine_ls_weighting_scheme calc
_refine_ls_wR_factor_gt 0.0473
_refine_ls_wR_factor_ref 0.0499
_reflns_number_gt 3111
_reflns_number_total 7392
_reflns_threshold_expression >2sigma(I)
_cod_data_source_file ic061660tsi20060901_013006.cif
_cod_data_source_block cis-1
_cod_depositor_comments
;
The following automatic conversions were performed:

data item '_symmetry_cell_setting' value 'Monoclinic' was changed to
'monoclinic' in accordance with the
/home/saulius/struct/COD-crude-data/automatic-downloads/DataCite-retrospective/ACS/depositions/lib/dictionaries/cif_core.dic
dictionary named 'cif_core.dic' version 2.4.2 last updated on
2011-04-26.

Automatic conversion script
Id: cif_fix_values 6909 2019-04-08 15:41:33Z antanas 
;
_cod_original_sg_symbol_H-M P2(1)/n
_cod_database_code 4350618

loop_
_symmetry_equiv_pos_as_xyz
'x, y, z'
'-x+1/2, y+1/2, -z+1/2'
'-x, -y, -z'
'x-1/2, -y-1/2, z-1/2'

loop_
_atom_site_label
_atom_site_type_symbol
_atom_site_fract_x
_atom_site_fract_y
_atom_site_fract_z
_atom_site_U_iso_or_equiv
_atom_site_adp_type
_atom_site_occupancy
_atom_site_symmetry_multiplicity
_atom_site_calc_flag
_atom_site_refinement_flags
Sb1 Sb -0.42460(12) 0.31455(4) 0.141253(12) 0.02891(17) Uani 1 1 d .
Sb2 Sb -0.41569(13) 0.52741(4) 0.128076(11) 0.02408(16) Uani 1 1 d .
Cl1 Cl -0.0435(5) 0.25617(18) 0.13610(5) 0.0456(7) Uani 1 1 d .
Cl2 Cl -0.0293(5) 0.56568(17) 0.11728(5) 0.0390(6) Uani 1 1 d .
N1 N -0.3561(13) 0.4387(4) 0.15793(13) 0.0261(19) Uani 1 1 d .
C1 C -0.2687(18) 0.4588(6) 0.18466(15) 0.030(2) Uani 1 1 d .
C2 C -0.341(2) 0.5565(6) 0.19218(17) 0.041(3) Uani 1 1 d .
H2A H -0.5045 0.5612 0.1908 0.062 Uiso 1 1 calc R
H2B H -0.2737 0.6020 0.1806 0.062 Uiso 1 1 calc R
H2C H -0.2902 0.5694 0.2101 0.062 Uiso 1 1 calc R
C3 C -0.0123(18) 0.4510(6) 0.18568(18) 0.038(3) Uani 1 1 d .
H3A H 0.0316 0.3875 0.1810 0.057 Uiso 1 1 calc R
H3B H 0.0445 0.4653 0.2032 0.057 Uiso 1 1 calc R
H3C H 0.0507 0.4954 0.1734 0.057 Uiso 1 1 calc R
C4 C -0.3652(19) 0.3869(7) 0.20295(18) 0.043(3) Uani 1 1 d .
H4A H -0.5290 0.3926 0.2027 0.065 Uiso 1 1 calc R
H4B H -0.3051 0.3979 0.2206 0.065 Uiso 1 1 calc R
H4C H -0.3237 0.3241 0.1973 0.065 Uiso 1 1 calc R
N2 N -0.4470(13) 0.4024(5) 0.11077(13) 0.0291(18) Uani 1 1 d .
C5 C -0.4999(16) 0.3792(6) 0.08333(16) 0.028(2) Uani 1 1 d .
C6 C -0.639(2) 0.4573(7) 0.07073(19) 0.058(4) Uani 1 1 d .
H6A H -0.6637 0.4439 0.0523 0.087 Uiso 1 1 calc R
H6B H -0.5592 0.5167 0.0728 0.087 Uiso 1 1 calc R
H6C H -0.7842 0.4615 0.0791 0.087 Uiso 1 1 calc R
C7 C -0.279(2) 0.3702(11) 0.0692(2) 0.071(4) Uani 1 1 d .
H7A H -0.1891 0.3201 0.0772 0.107 Uiso 1 1 calc R
H7B H -0.1964 0.4292 0.0706 0.107 Uiso 1 1 calc R
H7C H -0.3111 0.3557 0.0510 0.107 Uiso 1 1 calc R
C8 C -0.631(2) 0.2879(7) 0.0818(2) 0.065(4) Uani 1 1 d .
H8A H -0.5444 0.2386 0.0907 0.097 Uiso 1 1 calc R
H8B H -0.6572 0.2706 0.0636 0.097 Uiso 1 1 calc R
H8C H -0.7750 0.2958 0.0901 0.097 Uiso 1 1 calc R
Sb3 Sb 0.1987(2) 0.10744(9) -0.01750(2) 0.0261(3) Uani 1 1 d .
Sb4 Sb 0.11704(11) 0.21405(4) -0.069681(11) 0.02784(17) Uani 1 1 d .
Cl3 Cl 0.6075(9) 0.1182(4) -0.01106(11) 0.0461(13) Uani 1 1 d .
Cl4 Cl 0.4933(5) 0.26274(18) -0.08108(5) 0.0463(7) Uani 1 1 d .
N3 N 0.1816(14) 0.0843(4) -0.05598(13) 0.0286(18) Uani 1 1 d .
C9 C 0.2252(17) -0.0020(6) -0.07025(18) 0.035(3) Uani 1 1 d .
C10 C 0.117(2) -0.0847(6) -0.05674(19) 0.047(3) Uani 1 1 d .
H10A H -0.0463 -0.0786 -0.0580 0.070 Uiso 1 1 calc R
H10B H 0.1665 -0.0857 -0.0385 0.070 Uiso 1 1 calc R
H10C H 0.1625 -0.1429 -0.0651 0.070 Uiso 1 1 calc R
C11 C 0.120(2) 0.0065(7) -0.09740(18) 0.057(4) Uani 1 1 d .
H11A H -0.0431 0.0142 -0.0962 0.086 Uiso 1 1 calc R
H11B H 0.1514 -0.0501 -0.1073 0.086 Uiso 1 1 calc R
H11C H 0.1825 0.0608 -0.1061 0.086 Uiso 1 1 calc R
C12 C 0.478(2) -0.0170(9) -0.0715(3) 0.075(4) Uani 1 1 d .
H12A H 0.5073 -0.0748 -0.0810 0.113 Uiso 1 1 calc R
H12B H 0.5430 -0.0218 -0.0539 0.113 Uiso 1 1 calc R
H12C H 0.5457 0.0358 -0.0805 0.113 Uiso 1 1 calc R
N4 N 0.1454(13) 0.2376(4) -0.03124(12) 0.0245(17) Uani 1 1 d .
C13 C 0.1218(16) 0.3266(6) -0.01726(17) 0.031(2) Uani 1 1 d .
C14 C 0.0208(18) 0.3077(6) 0.00908(17) 0.042(3) Uani 1 1 d .
H14A H 0.1239 0.2688 0.0195 0.063 Uiso 1 1 calc R
H14B H -0.1228 0.2752 0.0066 0.063 Uiso 1 1 calc R
H14C H -0.0036 0.3670 0.0180 0.063 Uiso 1 1 calc R
C15 C 0.3521(17) 0.3715(7) -0.0130(2) 0.044(3) Uani 1 1 d .
H15A H 0.4172 0.3847 -0.0298 0.067 Uiso 1 1 calc R
H15B H 0.4505 0.3287 -0.0032 0.067 Uiso 1 1 calc R
H15C H 0.3365 0.4298 -0.0033 0.067 Uiso 1 1 calc R
C16 C -0.0310(18) 0.3905(7) -0.0329(2) 0.044(3) Uani 1 1 d .
H16A H 0.0361 0.4041 -0.0495 0.066 Uiso 1 1 calc R
H16B H -0.0517 0.4489 -0.0233 0.066 Uiso 1 1 calc R
H16C H -0.1767 0.3602 -0.0359 0.066 Uiso 1 1 calc R
Sb5 Sb 0.13807(14) -0.09808(4) 0.219401(12) 0.02549(17) Uani 1 1 d .
Sb6 Sb 0.12930(14) 0.02579(5) 0.169657(12) 0.02507(18) Uani 1 1 d .
Cl5 Cl 0.5356(5) -0.12571(19) 0.23000(6) 0.0432(7) Uani 1 1 d .
Cl6 Cl 0.5218(6) 0.0513(2) 0.16021(6) 0.0457(8) Uani 1 1 d .
N5 N 0.1552(13) -0.1090(4) 0.18064(12) 0.0262(18) Uani 1 1 d .
C17 C 0.1079(16) -0.1926(5) 0.16450(15) 0.023(2) Uani 1 1 d .
C18 C 0.1850(18) -0.2783(6) 0.17955(17) 0.037(3) Uani 1 1 d .
H18A H 0.0973 -0.2844 0.1952 0.055 Uiso 1 1 calc R
H18B H 0.3443 -0.2720 0.1844 0.055 Uiso 1 1 calc R
H18C H 0.1632 -0.3339 0.1687 0.055 Uiso 1 1 calc R
C19 C -0.1447(17) -0.2004(6) 0.15777(19) 0.033(2) Uani 1 1 d .
H19A H -0.1938 -0.1453 0.1479 0.050 Uiso 1 1 calc R
H19B H -0.2282 -0.2044 0.1738 0.050 Uiso 1 1 calc R
H19C H -0.1728 -0.2566 0.1473 0.050 Uiso 1 1 calc R
C20 C 0.2390(17) -0.1838(6) 0.13959(17) 0.035(2) Uani 1 1 d .
H20A H 0.1813 -0.1307 0.1294 0.052 Uiso 1 1 calc R
H20B H 0.2215 -0.2411 0.1294 0.052 Uiso 1 1 calc R
H20C H 0.3982 -0.1738 0.1440 0.052 Uiso 1 1 calc R
N6 N 0.1571(13) 0.0367(4) 0.20861(12) 0.0257(18) Uani 1 1 d .
C21 C 0.1117(16) 0.1194(6) 0.22471(16) 0.026(2) Uani 1 1 d .
C22 C 0.227(2) 0.1071(6) 0.25120(17) 0.041(3) Uani 1 1 d .
H22A H 0.1625 0.0531 0.2599 0.061 Uiso 1 1 calc R
H22B H 0.2045 0.1633 0.2616 0.061 Uiso 1 1 calc R
H22C H 0.3878 0.0970 0.2491 0.061 Uiso 1 1 calc R
C23 C 0.2035(19) 0.2058(6) 0.21147(17) 0.038(3) Uani 1 1 d .
H23A H 0.1235 0.2152 0.1948 0.056 Uiso 1 1 calc R
H23B H 0.3638 0.1973 0.2086 0.056 Uiso 1 1 calc R
H23C H 0.1823 0.2605 0.2225 0.056 Uiso 1 1 calc R
C24 C -0.1430(18) 0.1292(7) 0.2283(2) 0.045(3) Uani 1 1 d .
H24A H -0.2189 0.1368 0.2113 0.068 Uiso 1 1 calc R
H24B H -0.1722 0.1839 0.2390 0.068 Uiso 1 1 calc R
H24C H -0.1998 0.0731 0.2367 0.068 Uiso 1 1 calc R

loop_
_atom_site_aniso_label
_atom_site_aniso_U_11
_atom_site_aniso_U_22
_atom_site_aniso_U_33
_atom_site_aniso_U_23
_atom_site_aniso_U_13
_atom_site_aniso_U_12
Sb1 0.0298(5) 0.0221(3) 0.0348(3) 0.0040(2) -0.0006(3) -0.0016(3)
Sb2 0.0265(5) 0.0205(3) 0.0253(3) 0.0015(2) 0.0015(3) 0.0027(3)
Cl1 0.0405(19) 0.0418(15) 0.0546(16) 0.0038(12) 0.0010(14) 0.0158(15)
Cl2 0.0305(17) 0.0408(14) 0.0461(15) -0.0004(12) 0.0082(14) -0.0074(13)
N1 0.025(5) 0.025(4) 0.027(4) 0.003(3) -0.002(3) 0.003(3)
C1 0.031(9) 0.041(6) 0.018(5) 0.012(4) -0.006(4) 0.004(5)
C2 0.059(9) 0.036(5) 0.028(5) -0.003(4) 0.000(5) 0.012(5)
C3 0.037(9) 0.034(6) 0.043(6) -0.001(4) -0.008(5) 0.002(5)
C4 0.036(7) 0.054(6) 0.039(6) 0.014(5) -0.008(5) -0.007(6)
N2 0.033(5) 0.026(4) 0.028(4) -0.001(3) -0.002(4) 0.002(4)
C5 0.031(7) 0.032(5) 0.022(4) 0.000(4) 0.001(4) 0.003(5)
C6 0.085(10) 0.053(6) 0.035(6) -0.008(5) -0.014(6) 0.022(7)
C7 0.041(9) 0.108(11) 0.065(8) -0.020(7) 0.012(7) 0.011(8)
C8 0.098(12) 0.056(7) 0.040(6) -0.001(5) -0.014(7) -0.027(8)
Sb3 0.0255(10) 0.0274(4) 0.0252(5) 0.0035(3) -0.0003(4) -0.0017(5)
Sb4 0.0313(5) 0.0282(3) 0.0239(3) 0.0011(3) -0.0024(3) 0.0051(3)
Cl3 0.028(4) 0.043(2) 0.066(3) 0.013(2) -0.018(2) -0.004(2)
Cl4 0.044(2) 0.0529(15) 0.0431(14) 0.0058(12) 0.0182(14) -0.0026(14)
N3 0.036(5) 0.027(4) 0.023(4) -0.007(3) 0.002(4) 0.003(4)
C9 0.040(9) 0.026(5) 0.038(6) -0.007(4) -0.004(5) 0.001(4)
C10 0.067(9) 0.033(5) 0.041(6) 0.003(4) -0.004(6) 0.003(6)
C11 0.093(11) 0.043(6) 0.036(6) -0.010(4) -0.007(7) 0.010(6)
C12 0.061(13) 0.068(9) 0.097(11) -0.033(8) 0.012(8) 0.016(7)
N4 0.031(5) 0.026(4) 0.017(3) 0.001(3) 0.001(3) -0.005(4)
C13 0.034(7) 0.024(5) 0.035(5) -0.006(4) 0.003(4) 0.003(4)
C14 0.054(8) 0.035(5) 0.037(5) -0.013(4) 0.012(6) -0.020(5)
C15 0.017(7) 0.042(6) 0.074(8) -0.015(5) 0.003(6) -0.012(5)
C16 0.039(8) 0.034(5) 0.059(7) -0.017(5) -0.005(6) 0.007(5)
Sb5 0.0290(5) 0.0248(3) 0.0227(3) 0.0030(3) 0.0003(3) -0.0014(3)
Sb6 0.0303(6) 0.0218(3) 0.0230(3) 0.0024(3) -0.0006(3) 0.0020(3)
Cl5 0.036(2) 0.0435(16) 0.0496(17) 0.0060(13) -0.0152(16) 0.0038(14)
Cl6 0.041(3) 0.0379(16) 0.059(2) 0.0009(14) 0.0202(17) -0.0054(15)
N5 0.031(5) 0.025(4) 0.022(4) 0.002(3) -0.002(3) -0.002(3)
C17 0.020(7) 0.019(4) 0.031(5) -0.007(3) -0.002(4) 0.002(4)
C18 0.039(7) 0.027(5) 0.044(6) -0.007(4) -0.013(5) -0.003(5)
C19 0.027(8) 0.026(5) 0.047(6) -0.005(4) 0.001(5) 0.000(5)
C20 0.024(6) 0.049(6) 0.031(5) -0.008(4) 0.000(5) 0.004(5)
N6 0.033(5) 0.024(4) 0.021(4) -0.006(3) -0.003(3) 0.002(4)
C21 0.017(7) 0.030(5) 0.030(5) -0.006(4) 0.007(4) -0.004(4)
C22 0.050(7) 0.043(5) 0.029(5) -0.006(4) -0.002(5) 0.002(6)
C23 0.046(7) 0.029(5) 0.038(5) -0.002(4) 0.004(5) -0.001(5)
C24 0.044(9) 0.032(6) 0.060(7) -0.020(5) -0.001(6) 0.005(5)

loop_
_atom_type_symbol
_atom_type_description
_atom_type_scat_dispersion_real
_atom_type_scat_dispersion_imag
_atom_type_scat_source
C C 0.0033 0.0016 'International Tables Vol C Tables 4.2.6.8 and 6.1.1.4'
H H 0.0000 0.0000 'International Tables Vol C Tables 4.2.6.8 and 6.1.1.4'
N N 0.0061 0.0033 'International Tables Vol C Tables 4.2.6.8 and 6.1.1.4'
Cl Cl 0.1484 0.1585 'International Tables Vol C Tables 4.2.6.8 and 6.1.1.4'
Sb Sb -0.5866 1.5461 'International Tables Vol C Tables 4.2.6.8 and 6.1.1.4'

loop_
_geom_angle_atom_site_label_1
_geom_angle_atom_site_label_2
_geom_angle_atom_site_label_3
_geom_angle
N1 Sb1 N2 77.9(3)
N1 Sb1 Cl1 99.9(2)
N2 Sb1 Cl1 99.7(2)
N2 Sb2 N1 77.9(3)
N2 Sb2 Cl2 100.0(2)
N1 Sb2 Cl2 99.8(2)
C1 N1 Sb1 128.9(5)
C1 N1 Sb2 129.4(5)
Sb1 N1 Sb2 101.6(3)
N1 C1 C2 108.8(7)
N1 C1 C4 108.4(8)
C2 C1 C4 110.5(8)
N1 C1 C3 109.8(8)
C2 C1 C3 110.3(9)
C4 C1 C3 109.0(8)
C5 N2 Sb2 129.8(5)
C5 N2 Sb1 127.9(5)
Sb2 N2 Sb1 101.9(3)
N2 C5 C8 109.6(7)
N2 C5 C7 108.3(8)
C8 C5 C7 110.5(10)
N2 C5 C6 109.9(7)
C8 C5 C6 109.6(9)
C7 C5 C6 108.9(10)
N3 Sb3 N4 78.6(3)
N3 Sb3 Cl3 99.4(3)
N4 Sb3 Cl3 97.7(3)
N4 Sb4 N3 78.4(3)
N4 Sb4 Cl4 98.1(2)
N3 Sb4 Cl4 100.4(2)
C9 N3 Sb3 129.1(6)
C9 N3 Sb4 129.3(6)
Sb3 N3 Sb4 101.4(3)
N3 C9 C11 108.7(8)
N3 C9 C12 109.4(8)
C11 C9 C12 110.6(10)
N3 C9 C10 109.9(8)
C11 C9 C10 108.3(9)
C12 C9 C10 109.9(10)
C13 N4 Sb4 128.4(5)
C13 N4 Sb3 130.1(5)
Sb4 N4 Sb3 101.5(3)
N4 C13 C16 109.2(7)
N4 C13 C15 109.6(7)
C16 C13 C15 110.3(8)
N4 C13 C14 109.2(7)
C16 C13 C14 109.6(8)
C15 C13 C14 108.9(8)
N6 Sb5 N5 78.1(3)
N6 Sb5 Cl5 98.9(2)
N5 Sb5 Cl5 97.5(2)
N5 Sb6 N6 77.9(3)
N5 Sb6 Cl6 97.7(2)
N6 Sb6 Cl6 98.0(2)
C17 N5 Sb5 127.4(5)
C17 N5 Sb6 127.2(5)
Sb5 N5 Sb6 101.5(3)
N5 C17 C18 108.5(6)
N5 C17 C20 108.2(7)
C18 C17 C20 110.0(8)
N5 C17 C19 110.7(7)
C18 C17 C19 109.6(8)
C20 C17 C19 109.8(8)
C21 N6 Sb5 126.9(5)
C21 N6 Sb6 127.7(5)
Sb5 N6 Sb6 101.4(3)
N6 C21 C22 109.1(7)
N6 C21 C23 108.9(7)
C22 C21 C23 109.8(8)
N6 C21 C24 109.8(7)
C22 C21 C24 108.8(9)
C23 C21 C24 110.4(9)

loop_
_geom_bond_atom_site_label_1
_geom_bond_atom_site_label_2
_geom_bond_distance
Sb1 N1 2.013(7)
Sb1 N2 2.017(7)
Sb1 Cl1 2.445(3)
Sb2 N2 2.009(7)
Sb2 N1 2.022(6)
Sb2 Cl2 2.450(3)
N1 C1 1.488(10)
C1 C2 1.519(12)
C1 C4 1.522(12)
C1 C3 1.532(14)
N2 C5 1.480(10)
C5 C8 1.525(13)
C5 C7 1.528(15)
C5 C6 1.527(13)
Sb3 N3 2.014(7)
Sb3 N4 2.017(6)
Sb3 Cl3 2.456(7)
Sb4 N4 2.016(6)
Sb4 N3 2.022(7)
Sb4 Cl4 2.440(3)
N3 C9 1.467(11)
C9 C11 1.524(13)
C9 C12 1.526(16)
C9 C10 1.528(13)
N4 C13 1.475(10)
C13 C16 1.508(13)
C13 C15 1.526(13)
C13 C14 1.529(12)
Sb5 N6 2.014(6)
Sb5 N5 2.014(6)
Sb5 Cl5 2.449(3)
Sb6 N5 2.018(6)
Sb6 N6 2.020(6)
Sb6 Cl6 2.434(3)
N5 C17 1.482(10)
C17 C18 1.517(12)
C17 C20 1.531(12)
C17 C19 1.540(13)
N6 C21 1.478(10)
C21 C22 1.522(13)
C21 C23 1.524(12)
C21 C24 1.542(14)
